data_4118715
loop_
_publ_author_name
'Xing Tan'
'Bingxian Liu'
'Xiangyu Li'
'Bin Li'
'Shansheng Xu'
'Haibin Song'
'Baiquan Wang'

_publ_section_title
;
 Rhodium-Catalyzed Cascade Oxidative Annulation Leading to Substituted
 Naphtho[1,8-bc]pyrans by Sequential Cleavage of C(sp2)-H/C(sp3)-H and
 C(sp2)-H/O-H Bonds
;
_journal_name_full 'Journal of the American Chemical Society'
_journal_page_first 16163
_journal_page_last 16166
_journal_paper_doi 10.1021/ja3075242
_journal_volume 134
_journal_year 2012
_chemical_formula_sum 'C37 H23 N O'
_chemical_formula_weight 497.56
_chemical_name_systematic
; 
 ? 
;
_space_group_IT_number 9
_symmetry_cell_setting monoclinic
_symmetry_space_group_name_Hall 'C -2yc'
_symmetry_space_group_name_H-M 'C 1 c 1'
_atom_sites_solution_hydrogens geom
_atom_sites_solution_primary direct
_atom_sites_solution_secondary difmap
_audit_creation_method SHELXL-97
_cell_angle_alpha 90.00
_cell_angle_beta 105.31(3)
_cell_angle_gamma 90.00
_cell_formula_units_Z 4
_cell_length_a 18.820(4)
_cell_length_b 15.328(3)
_cell_length_c 9.3790(19)
_cell_measurement_reflns_used 2383
_cell_measurement_temperature 293(2)
_cell_measurement_theta_max 27.8664
_cell_measurement_theta_min 2.2439
_cell_volume 2609.6(10)
_computing_cell_refinement crystalclear
_computing_data_collection crystalclear
_computing_data_reduction crystalclear
_computing_molecular_graphics 'Bruker SHELXTL'
_computing_publication_material 'Bruker SHELXTL'
_computing_structure_refinement 'SHELXL-97 (Sheldrick, 1997)'
_computing_structure_solution 'SHELXS-97 (Sheldrick, 1990)'
_diffrn_ambient_temperature 293(2)
_diffrn_measured_fraction_theta_full 0.997
_diffrn_measured_fraction_theta_max 0.997
_diffrn_measurement_device_type 'rigaku saturn'
_diffrn_measurement_method '\w scans'
_diffrn_radiation_monochromator confocal
_diffrn_radiation_source 'rotating anode'
_diffrn_radiation_type MoK\a
_diffrn_radiation_wavelength 0.71073
_diffrn_reflns_av_R_equivalents 0.0602
_diffrn_reflns_av_sigmaI/netI 0.1055
_diffrn_reflns_limit_h_max 24
_diffrn_reflns_limit_h_min -24
_diffrn_reflns_limit_k_max 20
_diffrn_reflns_limit_k_min -19
_diffrn_reflns_limit_l_max 12
_diffrn_reflns_limit_l_min -12
_diffrn_reflns_number 13246
_diffrn_reflns_theta_full 27.93
_diffrn_reflns_theta_max 27.93
_diffrn_reflns_theta_min 1.74
_diffrn_standards_decay_% 0
_diffrn_standards_interval_count 0
_diffrn_standards_interval_time 0
_diffrn_standards_number 0
_exptl_absorpt_coefficient_mu 0.075
_exptl_absorpt_correction_T_max 0.9925
_exptl_absorpt_correction_T_min 0.9851
_exptl_absorpt_correction_type multi-scan
_exptl_absorpt_process_details crystalclear
_exptl_crystal_density_diffrn 1.266
_exptl_crystal_F_000 1040
_exptl_crystal_size_max 0.20
_exptl_crystal_size_mid 0.10
_exptl_crystal_size_min 0.10
_refine_diff_density_max 0.354
_refine_diff_density_min -0.424
_refine_diff_density_rms 0.130
_refine_ls_abs_structure_details 'Flack H D (1983), Acta Cryst. A39, 876-881'
_refine_ls_abs_structure_Flack 1(2)
_refine_ls_extinction_coef 0.0241(13)
_refine_ls_extinction_expression Fc^*^=kFc[1+0.001xFc^2^\l^3^/sin(2\q)]^-1/4^
_refine_ls_extinction_method SHELXL
_refine_ls_goodness_of_fit_ref 0.944
_refine_ls_hydrogen_treatment constr
_refine_ls_matrix_type full
_refine_ls_number_parameters 353
_refine_ls_number_reflns 5727
_refine_ls_number_restraints 2
_refine_ls_restrained_S_all 0.944
_refine_ls_R_factor_all 0.1260
_refine_ls_R_factor_gt 0.0614
_refine_ls_shift/su_max 0.000
_refine_ls_shift/su_mean 0.000
_refine_ls_structure_factor_coef Fsqd
_refine_ls_weighting_details 'calc w=1/[\s^2^(Fo^2^)+(0.0638P)^2^+0.0000P] where P=(Fo^2^+2Fc^2^)/3'
_refine_ls_weighting_scheme calc
_refine_ls_wR_factor_gt 0.1271
_refine_ls_wR_factor_ref 0.1529
_reflns_number_gt 2595
_reflns_number_total 5727
_reflns_threshold_expression >2sigma(I)
_cod_data_source_file ja3075242_si_002_1.cif
_cod_data_source_block 3aa
_cod_original_cell_volume 2609.7(9)
_cod_database_code 4118715

loop_
_symmetry_equiv_pos_as_xyz
'x, y, z'
'x, -y, z+1/2'
'x+1/2, y+1/2, z'
'x+1/2, -y+1/2, z+1/2'

loop_
_atom_site_label
_atom_site_type_symbol
_atom_site_fract_x
_atom_site_fract_y
_atom_site_fract_z
_atom_site_U_iso_or_equiv
_atom_site_adp_type
_atom_site_occupancy
_atom_site_symmetry_multiplicity
_atom_site_calc_flag
_atom_site_refinement_flags
O1 O 0.47727(13) 0.38209(14) 0.7434(3) 0.0522(7) Uani 1 1 d .
N1 N 0.63902(18) 0.3753(2) 1.0130(4) 0.0726(11) Uani 1 1 d .
C1 C 0.6034(2) 0.4288(2) 0.9421(5) 0.0514(10) Uani 1 1 d .
C2 C 0.5583(2) 0.4940(2) 0.8519(4) 0.0444(9) Uani 1 1 d .
C3 C 0.57857(18) 0.5840(2) 0.8678(4) 0.0443(9) Uani 1 1 d .
C4 C 0.65199(19) 0.6049(2) 0.9709(5) 0.0456(10) Uani 1 1 d .
C5 C 0.7142(2) 0.6029(3) 0.9215(5) 0.0694(13) Uani 1 1 d .
H5 H 0.7106 0.5910 0.8226 0.083 Uiso 1 1 calc R
C6 C 0.7830(2) 0.6187(3) 1.0190(6) 0.0709(13) Uani 1 1 d .
H6 H 0.8251 0.6174 0.9851 0.085 Uiso 1 1 calc R
C7 C 0.7882(2) 0.6358(3) 1.1633(6) 0.0685(14) Uani 1 1 d .
H7 H 0.8342 0.6454 1.2285 0.082 Uiso 1 1 calc R
C8 C 0.7260(3) 0.6391(3) 1.2137(6) 0.0768(14) Uani 1 1 d .
H8 H 0.7297 0.6514 1.3125 0.092 Uiso 1 1 calc R
C9 C 0.6578(2) 0.6240(3) 1.1165(5) 0.0652(12) Uani 1 1 d .
H9 H 0.6156 0.6268 1.1501 0.078 Uiso 1 1 calc R
C10 C 0.53207(18) 0.6459(2) 0.7881(4) 0.0435(9) Uani 1 1 d .
C11 C 0.54759(19) 0.7410(2) 0.8128(4) 0.0462(9) Uani 1 1 d .
C12 C 0.5996(2) 0.7850(2) 0.7627(5) 0.0634(12) Uani 1 1 d .
H12 H 0.6283 0.7546 0.7125 0.076 Uiso 1 1 calc R
C13 C 0.6102(3) 0.8739(3) 0.7852(6) 0.0805(16) Uani 1 1 d .
H13 H 0.6451 0.9029 0.7485 0.097 Uiso 1 1 calc R
C14 C 0.5694(3) 0.9189(3) 0.8616(6) 0.0788(15) Uani 1 1 d .
H14 H 0.5770 0.9784 0.8784 0.095 Uiso 1 1 calc R
C15 C 0.5170(2) 0.8763(3) 0.9134(5) 0.0726(13) Uani 1 1 d .
H15 H 0.4888 0.9069 0.9644 0.087 Uiso 1 1 calc R
C16 C 0.5066(2) 0.7882(2) 0.8895(5) 0.0635(12) Uani 1 1 d .
H16 H 0.4714 0.7596 0.9255 0.076 Uiso 1 1 calc R
C17 C 0.4659(2) 0.6199(2) 0.6835(4) 0.0442(9) Uani 1 1 d .
C18 C 0.4166(2) 0.6790(2) 0.5907(4) 0.0536(10) Uani 1 1 d .
H18 H 0.4271 0.7384 0.5977 0.064 Uiso 1 1 calc R
C19 C 0.3546(2) 0.6506(2) 0.4920(5) 0.0598(11) Uani 1 1 d .
H19 H 0.3236 0.6910 0.4326 0.072 Uiso 1 1 calc R
C20 C 0.3363(2) 0.5626(2) 0.4773(5) 0.0546(11) Uani 1 1 d .
H20 H 0.2932 0.5452 0.4088 0.066 Uiso 1 1 calc R
C21 C 0.38127(19) 0.5010(2) 0.5634(4) 0.0442(9) Uani 1 1 d .
C22 C 0.36351(19) 0.4079(2) 0.5620(4) 0.0463(9) Uani 1 1 d .
C23 C 0.41053(18) 0.3520(2) 0.6510(4) 0.0468(10) Uani 1 1 d .
C24 C 0.49342(18) 0.4695(2) 0.7537(4) 0.0443(9) Uani 1 1 d .
C25 C 0.44709(18) 0.5302(2) 0.6651(4) 0.0420(9) Uani 1 1 d .
C26 C 0.29103(19) 0.3817(2) 0.4628(4) 0.0469(10) Uani 1 1 d .
C27 C 0.2312(2) 0.3685(3) 0.5194(5) 0.0648(12) Uani 1 1 d .
H27 H 0.2368 0.3729 0.6207 0.078 Uiso 1 1 calc R
C28 C 0.1627(2) 0.3488(3) 0.4262(6) 0.0742(14) Uani 1 1 d .
H28 H 0.1230 0.3373 0.4650 0.089 Uiso 1 1 calc R
C29 C 0.1539(2) 0.3463(3) 0.2777(6) 0.0765(14) Uani 1 1 d .
H29 H 0.1077 0.3350 0.2148 0.092 Uiso 1 1 calc R
C30 C 0.2122(3) 0.3602(3) 0.2200(6) 0.0796(15) Uani 1 1 d .
H30 H 0.2058 0.3579 0.1183 0.096 Uiso 1 1 calc R
C31 C 0.2806(2) 0.3775(3) 0.3127(5) 0.0641(12) Uani 1 1 d .
H31 H 0.3204 0.3864 0.2730 0.077 Uiso 1 1 calc R
C32 C 0.40546(19) 0.2571(2) 0.6751(5) 0.0477(9) Uani 1 1 d .
C33 C 0.3529(2) 0.2042(3) 0.5864(5) 0.0759(15) Uani 1 1 d .
H33 H 0.3190 0.2283 0.5054 0.091 Uiso 1 1 calc R
C34 C 0.3494(2) 0.1164(3) 0.6148(6) 0.0846(18) Uani 1 1 d .
H34 H 0.3128 0.0825 0.5534 0.101 Uiso 1 1 calc R
C35 C 0.3981(2) 0.0786(3) 0.7305(6) 0.0727(14) Uani 1 1 d .
H35 H 0.3957 0.0191 0.7483 0.087 Uiso 1 1 calc R
C36 C 0.4509(2) 0.1295(3) 0.8210(5) 0.0696(13) Uani 1 1 d .
H36 H 0.4844 0.1046 0.9017 0.084 Uiso 1 1 calc R
C37 C 0.45496(18) 0.2178(2) 0.7934(5) 0.0581(11) Uani 1 1 d .
H37 H 0.4915 0.2513 0.8554 0.070 Uiso 1 1 calc R

loop_
_atom_site_aniso_label
_atom_site_aniso_U_11
_atom_site_aniso_U_22
_atom_site_aniso_U_33
_atom_site_aniso_U_23
_atom_site_aniso_U_13
_atom_site_aniso_U_12
O1 0.0425(15) 0.0418(14) 0.0616(19) 0.0026(13) -0.0048(14) -0.0040(11)
N1 0.066(2) 0.064(2) 0.079(3) 0.011(2) 0.002(2) 0.0064(17)
C1 0.047(2) 0.049(2) 0.052(3) -0.004(2) 0.001(2) -0.0058(18)
C2 0.0371(19) 0.046(2) 0.046(3) 0.0052(18) 0.0046(18) 0.0011(15)
C3 0.039(2) 0.047(2) 0.045(2) -0.0027(18) 0.0058(18) -0.0038(15)
C4 0.043(2) 0.0398(19) 0.051(3) 0.0003(18) 0.0059(19) -0.0038(15)
C5 0.048(2) 0.093(3) 0.065(3) -0.009(2) 0.009(2) -0.005(2)
C6 0.048(2) 0.080(3) 0.083(4) -0.010(3) 0.014(3) 0.001(2)
C7 0.051(3) 0.063(3) 0.078(4) -0.005(2) -0.006(3) -0.0126(19)
C8 0.063(3) 0.099(3) 0.059(3) -0.016(3) -0.001(3) -0.017(2)
C9 0.055(3) 0.086(3) 0.051(3) -0.014(2) 0.007(2) -0.016(2)
C10 0.042(2) 0.046(2) 0.042(2) 0.0017(17) 0.0097(18) -0.0056(16)
C11 0.048(2) 0.044(2) 0.045(2) -0.0003(18) 0.0085(18) -0.0043(16)
C12 0.065(2) 0.054(2) 0.079(3) -0.006(2) 0.033(2) -0.0068(19)
C13 0.079(3) 0.053(3) 0.116(5) -0.006(3) 0.038(3) -0.013(2)
C14 0.082(3) 0.049(2) 0.101(4) -0.008(3) 0.016(3) -0.002(2)
C15 0.078(3) 0.061(3) 0.080(4) -0.011(2) 0.024(3) 0.008(2)
C16 0.070(3) 0.053(3) 0.072(3) 0.001(2) 0.024(2) 0.0004(19)
C17 0.042(2) 0.046(2) 0.044(2) -0.0010(18) 0.0112(18) -0.0022(16)
C18 0.055(2) 0.051(2) 0.051(3) 0.0070(19) 0.009(2) 0.0016(17)
C19 0.058(2) 0.060(3) 0.055(3) 0.013(2) 0.003(2) 0.0059(19)
C20 0.048(2) 0.058(3) 0.049(3) 0.006(2) 0.000(2) 0.0007(18)
C21 0.044(2) 0.045(2) 0.040(2) 0.0004(18) 0.0034(18) -0.0019(15)
C22 0.041(2) 0.055(2) 0.040(2) -0.0033(19) 0.0063(18) -0.0016(17)
C23 0.036(2) 0.050(2) 0.050(3) -0.0119(19) 0.0036(18) -0.0062(16)
C24 0.043(2) 0.041(2) 0.047(3) -0.0001(17) 0.0081(19) -0.0067(15)
C25 0.0371(19) 0.044(2) 0.043(2) 0.0018(17) 0.0080(18) 0.0026(15)
C26 0.040(2) 0.052(2) 0.043(3) -0.0022(18) 0.0021(19) -0.0051(15)
C27 0.045(2) 0.096(3) 0.053(3) -0.004(2) 0.013(2) -0.009(2)
C28 0.044(2) 0.096(3) 0.078(4) 0.005(3) 0.008(2) -0.013(2)
C29 0.049(3) 0.098(4) 0.073(4) -0.003(3) -0.002(3) -0.009(2)
C30 0.072(3) 0.112(4) 0.045(3) -0.013(3) -0.001(3) -0.013(3)
C31 0.051(2) 0.088(3) 0.054(3) -0.003(2) 0.013(2) -0.006(2)
C32 0.0413(18) 0.044(2) 0.054(3) -0.0027(19) 0.0073(18) 0.0002(16)
C33 0.064(3) 0.056(3) 0.084(4) -0.002(2) -0.021(3) -0.005(2)
C34 0.073(3) 0.056(3) 0.100(5) 0.000(3) -0.022(3) -0.017(2)
C35 0.062(2) 0.051(2) 0.096(4) 0.003(2) 0.006(3) -0.003(2)
C36 0.055(2) 0.057(3) 0.086(4) 0.008(2) 0.001(2) 0.0020(19)
C37 0.049(2) 0.046(2) 0.072(3) -0.0008(19) 0.003(2) -0.0023(16)

loop_
_atom_type_symbol
_atom_type_description
_atom_type_scat_dispersion_real
_atom_type_scat_dispersion_imag
_atom_type_scat_source
C C 0.0033 0.0016 'International Tables Vol C Tables 4.2.6.8 and 6.1.1.4'
H H 0.0000 0.0000 'International Tables Vol C Tables 4.2.6.8 and 6.1.1.4'
N N 0.0061 0.0033 'International Tables Vol C Tables 4.2.6.8 and 6.1.1.4'
O O 0.0106 0.0060 'International Tables Vol C Tables 4.2.6.8 and 6.1.1.4'

loop_
_geom_angle_atom_site_label_1
_geom_angle_atom_site_label_2
_geom_angle_atom_site_label_3
_geom_angle
C24 O1 C23 120.7(3)
N1 C1 C2 178.9(4)
C24 C2 C3 120.0(3)
C24 C2 C1 119.2(3)
C3 C2 C1 120.7(3)
C10 C3 C2 119.8(3)
C10 C3 C4 123.4(3)
C2 C3 C4 116.8(3)
C5 C4 C9 119.4(4)
C5 C4 C3 120.2(4)
C9 C4 C3 120.4(4)
C4 C5 C6 120.2(4)
C4 C5 H5 119.9
C6 C5 H5 119.9
C7 C6 C5 119.9(4)
C7 C6 H6 120.0
C5 C6 H6 120.0
C6 C7 C8 120.3(4)
C6 C7 H7 119.8
C8 C7 H7 119.8
C7 C8 C9 119.6(5)
C7 C8 H8 120.2
C9 C8 H8 120.2
C4 C9 C8 120.5(4)
C4 C9 H9 119.7
C8 C9 H9 119.7
C3 C10 C17 119.9(3)
C3 C10 C11 121.4(3)
C17 C10 C11 118.7(3)
C12 C11 C16 117.7(4)
C12 C11 C10 123.8(4)
C16 C11 C10 118.5(3)
C11 C12 C13 121.3(4)
C11 C12 H12 119.3
C13 C12 H12 119.3
C14 C13 C12 119.8(4)
C14 C13 H13 120.1
C12 C13 H13 120.1
C13 C14 C15 120.0(4)
C13 C14 H14 120.0
C15 C14 H14 120.0
C16 C15 C14 119.6(4)
C16 C15 H15 120.2
C14 C15 H15 120.2
C15 C16 C11 121.5(4)
C15 C16 H16 119.3
C11 C16 H16 119.3
C18 C17 C25 116.3(3)
C18 C17 C10 123.7(3)
C25 C17 C10 120.0(3)
C19 C18 C17 121.3(3)
C19 C18 H18 119.3
C17 C18 H18 119.3
C18 C19 C20 121.8(3)
C18 C19 H19 119.1
C20 C19 H19 119.1
C21 C20 C19 120.5(4)
C21 C20 H20 119.7
C19 C20 H20 119.7
C20 C21 C25 118.0(3)
C20 C21 C22 124.0(3)
C25 C21 C22 118.0(3)
C23 C22 C21 120.1(3)
C23 C22 C26 123.9(3)
C21 C22 C26 115.9(3)
C22 C23 O1 120.5(3)
C22 C23 C32 131.3(3)
O1 C23 C32 108.2(3)
O1 C24 C2 117.1(3)
O1 C24 C25 121.3(3)
C2 C24 C25 121.6(3)
C24 C25 C17 118.6(3)
C24 C25 C21 119.2(3)
C17 C25 C21 122.1(3)
C31 C26 C27 118.6(4)
C31 C26 C22 120.9(4)
C27 C26 C22 120.3(4)
C26 C27 C28 120.4(4)
C26 C27 H27 119.8
C28 C27 H27 119.8
C29 C28 C27 119.6(5)
C29 C28 H28 120.2
C27 C28 H28 120.2
C28 C29 C30 120.7(5)
C28 C29 H29 119.7
C30 C29 H29 119.7
C29 C30 C31 119.8(5)
C29 C30 H30 120.1
C31 C30 H30 120.1
C26 C31 C30 121.0(4)
C26 C31 H31 119.5
C30 C31 H31 119.5
C33 C32 C37 117.0(3)
C33 C32 C23 123.5(3)
C37 C32 C23 119.6(3)
C32 C33 C34 121.5(4)
C32 C33 H33 119.3
C34 C33 H33 119.3
C35 C34 C33 121.1(4)
C35 C34 H34 119.4
C33 C34 H34 119.4
C34 C35 C36 118.8(4)
C34 C35 H35 120.6
C36 C35 H35 120.6
C35 C36 C37 120.6(4)
C35 C36 H36 119.7
C37 C36 H36 119.7
C32 C37 C36 121.1(4)
C32 C37 H37 119.5
C36 C37 H37 119.5

loop_
_geom_bond_atom_site_label_1
_geom_bond_atom_site_label_2
_geom_bond_distance
O1 C24 1.372(4)
O1 C23 1.403(4)
N1 C1 1.152(4)
C1 C2 1.434(5)
C2 C24 1.373(5)
C2 C3 1.429(4)
C3 C10 1.372(5)
C3 C4 1.497(5)
C4 C5 1.369(6)
C4 C9 1.372(6)
C5 C6 1.394(6)
C5 H5 0.9300
C6 C7 1.357(7)
C6 H6 0.9300
C7 C8 1.374(7)
C7 H7 0.9300
C8 C9 1.383(6)
C8 H8 0.9300
C9 H9 0.9300
C10 C17 1.424(5)
C10 C11 1.493(5)
C11 C12 1.370(5)
C11 C16 1.388(5)
C12 C13 1.385(5)
C12 H12 0.9300
C13 C14 1.368(6)
C13 H13 0.9300
C14 C15 1.374(6)
C14 H14 0.9300
C15 C16 1.374(5)
C15 H15 0.9300
C16 H16 0.9300
C17 C18 1.418(5)
C17 C25 1.419(4)
C18 C19 1.355(5)
C18 H18 0.9300
C19 C20 1.389(5)
C19 H19 0.9300
C20 C21 1.380(5)
C20 H20 0.9300
C21 C25 1.422(5)
C21 C22 1.465(4)
C22 C23 1.350(5)
C22 C26 1.489(5)
C23 C32 1.479(5)
C24 C25 1.390(4)
C26 C31 1.370(6)
C26 C27 1.382(5)
C27 C28 1.386(5)
C27 H27 0.9300
C28 C29 1.359(7)
C28 H28 0.9300
C29 C30 1.362(7)
C29 H29 0.9300
C30 C31 1.376(5)
C30 H30 0.9300
C31 H31 0.9300
C32 C33 1.376(5)
C32 C37 1.384(5)
C33 C34 1.378(5)
C33 H33 0.9300
C34 C35 1.352(6)
C34 H34 0.9300
C35 C36 1.369(5)
C35 H35 0.9300
C36 C37 1.384(5)
C36 H36 0.9300
C37 H37 0.9300

loop_
_geom_torsion_atom_site_label_1
_geom_torsion_atom_site_label_2
_geom_torsion_atom_site_label_3
_geom_torsion_atom_site_label_4
_geom_torsion
N1 C1 C2 C24 18(26)
N1 C1 C2 C3 -164(25)
C24 C2 C3 C10 2.0(6)
C1 C2 C3 C10 -175.3(4)
C24 C2 C3 C4 -176.7(4)
C1 C2 C3 C4 5.9(6)
C10 C3 C4 C5 -92.7(5)
C2 C3 C4 C5 85.9(4)
C10 C3 C4 C9 89.1(5)
C2 C3 C4 C9 -92.3(4)
C9 C4 C5 C6 1.0(6)
C3 C4 C5 C6 -177.2(4)
C4 C5 C6 C7 0.2(6)
C5 C6 C7 C8 -1.0(7)
C6 C7 C8 C9 0.6(7)
C5 C4 C9 C8 -1.5(6)
C3 C4 C9 C8 176.8(4)
C7 C8 C9 C4 0.7(7)
C2 C3 C10 C17 -3.7(5)
C4 C3 C10 C17 174.9(4)
C2 C3 C10 C11 173.7(4)
C4 C3 C10 C11 -7.7(6)
C3 C10 C11 C12 76.0(5)
C17 C10 C11 C12 -106.6(5)
C3 C10 C11 C16 -104.8(4)
C17 C10 C11 C16 72.6(5)
C16 C11 C12 C13 -1.1(6)
C10 C11 C12 C13 178.1(4)
C11 C12 C13 C14 1.4(7)
C12 C13 C14 C15 -1.1(8)
C13 C14 C15 C16 0.7(8)
C14 C15 C16 C11 -0.5(7)
C12 C11 C16 C15 0.7(6)
C10 C11 C16 C15 -178.6(4)
C3 C10 C17 C18 -176.5(4)
C11 C10 C17 C18 6.0(6)
C3 C10 C17 C25 2.0(6)
C11 C10 C17 C25 -175.5(4)
C25 C17 C18 C19 0.9(6)
C10 C17 C18 C19 179.5(4)
C17 C18 C19 C20 0.2(6)
C18 C19 C20 C21 -0.2(7)
C19 C20 C21 C25 -1.0(6)
C19 C20 C21 C22 175.7(4)
C20 C21 C22 C23 -179.4(4)
C25 C21 C22 C23 -2.8(5)
C20 C21 C22 C26 -1.7(6)
C25 C21 C22 C26 175.0(3)
C21 C22 C23 O1 -1.2(6)
C26 C22 C23 O1 -178.8(4)
C21 C22 C23 C32 177.8(4)
C26 C22 C23 C32 0.2(7)
C24 O1 C23 C22 5.1(5)
C24 O1 C23 C32 -174.1(3)
C23 O1 C24 C2 176.9(3)
C23 O1 C24 C25 -5.0(5)
C3 C2 C24 O1 179.8(3)
C1 C2 C24 O1 -2.8(6)
C3 C2 C24 C25 1.7(5)
C1 C2 C24 C25 179.1(3)
O1 C24 C25 C17 178.5(4)
C2 C24 C25 C17 -3.5(5)
O1 C24 C25 C21 0.8(5)
C2 C24 C25 C21 178.9(4)
C18 C17 C25 C24 -179.8(3)
C10 C17 C25 C24 1.6(5)
C18 C17 C25 C21 -2.2(5)
C10 C17 C25 C21 179.3(4)
C20 C21 C25 C24 179.8(3)
C22 C21 C25 C24 2.9(5)
C20 C21 C25 C17 2.2(6)
C22 C21 C25 C17 -174.7(4)
C23 C22 C26 C31 -107.2(5)
C21 C22 C26 C31 75.1(5)
C23 C22 C26 C27 78.4(5)
C21 C22 C26 C27 -99.3(4)
C31 C26 C27 C28 2.0(6)
C22 C26 C27 C28 176.5(4)
C26 C27 C28 C29 -2.9(7)
C27 C28 C29 C30 2.2(7)
C28 C29 C30 C31 -0.5(7)
C27 C26 C31 C30 -0.2(6)
C22 C26 C31 C30 -174.7(4)
C29 C30 C31 C26 -0.5(7)
C22 C23 C32 C33 11.5(7)
O1 C23 C32 C33 -169.4(4)
C22 C23 C32 C37 -167.7(4)
O1 C23 C32 C37 11.4(5)
C37 C32 C33 C34 0.5(7)
C23 C32 C33 C34 -178.7(4)
C32 C33 C34 C35 -0.7(8)
C33 C34 C35 C36 0.8(8)
C34 C35 C36 C37 -0.8(7)
C33 C32 C37 C36 -0.5(6)
C23 C32 C37 C36 178.7(4)
C35 C36 C37 C32 0.7(6)

loop_
_cod_related_entry_id
_cod_related_entry_database
_cod_related_entry_code
1 ChemSpider 30660663
